data_9009732
loop_
_publ_author_name
'Yamada, M.'
'Miyawaki, R.'
'Nakai, I.'
'Izumi, F.'
'Nagashima, K.'

_publ_section_title
;
 A Rietveld analysis of the crystal structure of ammonioleucite
;
_journal_name_full 'Mineralogical Journal'
_journal_page_first 105
_journal_page_last 112
_journal_paper_doi 10.2465/minerj.20.105
_journal_volume 20
_journal_year 1998
_chemical_formula_sum 'Al0.89 K0.34 N0.53 O6 Si2.11'
_chemical_name_mineral Ammonioleucite
_space_group_IT_number 88
_symmetry_space_group_name_Hall '-I 4ad'
_symmetry_space_group_name_H-M 'I 41/a :2'
_cell_angle_alpha 90
_cell_angle_beta 90
_cell_angle_gamma 90
_cell_formula_units_Z 16
_cell_length_a 13.2106
_cell_length_b 13.2106
_cell_length_c 13.7210
_cell_volume 2394.588
_database_code_amcsd 0014433
_exptl_crystal_density_diffrn 2.219
_cod_original_sg_symbol_H-M 'I 41/a'
_cod_original_formula_sum 'N.53 K.34 Al.89 Si2.11 O6'
_cod_database_code 9009732

loop_
_space_group_symop_operation_xyz
x,y,z
1/2+x,1/2+y,1/2+z
3/4+y,1/4-x,1/4-z
1/4+y,3/4-x,3/4-z
3/4-y,1/4+x,1/4+z
1/4-y,3/4+x,3/4+z
1/2+x,y,1/2-z
+x,1/2+y,-z
1/2-x,-y,1/2+z
-x,1/2-y,+z
3/4-y,3/4+x,3/4-z
1/4-y,1/4+x,1/4-z
3/4+y,3/4-x,3/4+z
1/4+y,1/4-x,1/4+z
-x,-y,-z
1/2-x,1/2-y,1/2-z

loop_
_atom_site_label
_atom_site_fract_x
_atom_site_fract_y
_atom_site_fract_z
_atom_site_occupancy
_atom_site_U_iso_or_equiv
_atom_site_type_symbol
_atom_site_attached_hydrogens
NH4 0.35800 0.36800 0.11200 0.53000 0.08232 N 0
K 0.35800 0.36800 0.11200 0.34000 0.08232 K 0
Al1 0.06320 0.39500 0.16720 0.29660 0.01216 Al 0
Si1 0.06320 0.39500 0.16720 0.70330 0.01216 Si 0
Al2 0.16680 0.61150 0.12500 0.29660 0.01127 Al 0
Si2 0.16680 0.61150 0.12500 0.70330 0.01127 Si 0
Al3 0.39000 0.64180 0.08720 0.29660 0.01229 Al 0
Si3 0.39000 0.64180 0.08720 0.70330 0.01229 Si 0
O1 0.12400 0.30400 0.11100 1.00000 0.03002 O 0
O2 0.10600 0.50700 0.12600 1.00000 0.02938 O 0
O3 0.13000 0.66300 0.22460 1.00000 0.02305 O 0
O4 0.12500 0.67000 0.03100 1.00000 0.02381 O 0
O5 0.29210 0.58300 0.12400 1.00000 0.02520 O 0
O6 0.48200 0.62700 0.16200 1.00000 0.02368 O 0

loop_
_cod_changelog_entry_id
_cod_changelog_entry_author
_cod_changelog_entry_date
_cod_changelog_entry_text
1
;cod-tools version 3.8.0
Id: cif_guess_AMCSD_atom_types 9581 2023-05-17 12:35:41Z saulius
;
2023-05-23T09:15:31+03:00
;Derived atom types and hydrogen counts
from atom names that follow the AMCSD naming convention
(Wat == water, O-H == hydroxyl).
;

loop_
_cod_related_entry_id
_cod_related_entry_database
_cod_related_entry_code
1 AMCSD 0014433
